data_4030634
loop_
_publ_author_name
'Fan, Yu-Shiou'
'Das, Utpal'
'Hsiao, Ming-Yu'
'Liu, Meng-Hsien'
'Lin, Wenwei'

_publ_section_title
;
 Chemoselective intramolecular Wittig reactions for the synthesis of
 oxazoles and benzofurans.
;
_journal_issue 23
_journal_name_full 'The Journal of organic chemistry'
_journal_page_first 11567
_journal_page_last 11582
_journal_paper_doi 10.1021/jo502232q
_journal_volume 79
_journal_year 2014
_chemical_formula_moiety 'C28 H18 Br N O3'
_chemical_formula_sum 'C28 H18 Br N O3'
_chemical_formula_weight 496.34
_chemical_name_systematic
;
 ?
;
_space_group_IT_number 14
_symmetry_cell_setting monoclinic
_symmetry_space_group_name_Hall '-P 2ybc'
_symmetry_space_group_name_H-M 'P 1 21/c 1'
_atom_sites_solution_hydrogens geom
_atom_sites_solution_primary direct
_atom_sites_solution_secondary difmap
_audit_creation_method SHELXL-97
_cell_angle_alpha 90.00
_cell_angle_beta 107.319(2)
_cell_angle_gamma 90.00
_cell_formula_units_Z 4
_cell_length_a 10.1637(18)
_cell_length_b 15.390(3)
_cell_length_c 15.061(3)
_cell_measurement_reflns_used 0
_cell_measurement_temperature 200(2)
_cell_measurement_theta_max 0
_cell_measurement_theta_min 0
_cell_volume 2249.0(7)
_computing_molecular_graphics 'Ortep-3 for Windows (Farrugia, 1997)'
_computing_publication_material 'WinGX publication routines (Farrugia, 1999)'
_computing_structure_refinement 'SHELXL-97 (Sheldrick, 1997)'
_computing_structure_solution 'SHELXS-86 (Sheldrick, 1986)'
_diffrn_ambient_temperature 200(2)
_diffrn_measured_fraction_theta_full 0.993
_diffrn_measured_fraction_theta_max 0.993
_diffrn_radiation_monochromator graphite
_diffrn_radiation_source 'fine-focus sealed tube'
_diffrn_radiation_type MoK\a
_diffrn_radiation_wavelength 0.71073
_diffrn_reflns_av_R_equivalents 0.0329
_diffrn_reflns_av_sigmaI/netI 0.0376
_diffrn_reflns_limit_h_max 12
_diffrn_reflns_limit_h_min -12
_diffrn_reflns_limit_k_max 17
_diffrn_reflns_limit_k_min -18
_diffrn_reflns_limit_l_max 9
_diffrn_reflns_limit_l_min -17
_diffrn_reflns_number 12332
_diffrn_reflns_theta_full 25.10
_diffrn_reflns_theta_max 25.10
_diffrn_reflns_theta_min 1.94
_exptl_absorpt_coefficient_mu 1.859
_exptl_absorpt_correction_T_max 0.6852
_exptl_absorpt_correction_T_min 0.3362
_exptl_absorpt_correction_type multi-scan
_exptl_crystal_colour colorless
_exptl_crystal_density_diffrn 1.466
_exptl_crystal_density_method 'not measured'
_exptl_crystal_description prism
_exptl_crystal_F_000 1008
_exptl_crystal_size_max 0.75
_exptl_crystal_size_mid 0.39
_exptl_crystal_size_min 0.22
_refine_diff_density_max 0.214
_refine_diff_density_min -0.480
_refine_diff_density_rms 0.067
_refine_ls_extinction_method none
_refine_ls_goodness_of_fit_ref 1.104
_refine_ls_hydrogen_treatment constr
_refine_ls_matrix_type full
_refine_ls_number_parameters 298
_refine_ls_number_reflns 3967
_refine_ls_number_restraints 0
_refine_ls_restrained_S_all 1.104
_refine_ls_R_factor_all 0.0483
_refine_ls_R_factor_gt 0.0322
_refine_ls_shift/su_max 0.003
_refine_ls_shift/su_mean 0.000
_refine_ls_structure_factor_coef Fsqd
_refine_ls_weighting_details 'calc w=1/[\s^2^(Fo^2^)+(0.0520P)^2^+0.1581P] where P=(Fo^2^+2Fc^2^)/3'
_refine_ls_weighting_scheme calc
_refine_ls_wR_factor_gt 0.0804
_refine_ls_wR_factor_ref 0.0972
_reflns_number_gt 3133
_reflns_number_total 3967
_reflns_threshold_expression >2sigma(I)
_cod_data_source_file jo502232q_si_002.cif
_cod_data_source_block ch15529
_cod_original_sg_symbol_H-M 'P 21/c'
_cod_database_code 4030634

loop_
_symmetry_equiv_pos_as_xyz
'x, y, z'
'-x, y+1/2, -z+1/2'
'-x, -y, -z'
'x, -y-1/2, z-1/2'

loop_
_atom_site_label
_atom_site_type_symbol
_atom_site_fract_x
_atom_site_fract_y
_atom_site_fract_z
_atom_site_U_iso_or_equiv
_atom_site_adp_type
_atom_site_occupancy
_atom_site_symmetry_multiplicity
_atom_site_calc_flag
_atom_site_refinement_flags
C1 C 0.5305(3) 0.97649(16) 0.17419(18) 0.0308(6) Uani 1 1 d .
C2 C 0.6051(3) 1.00730(17) 0.26183(18) 0.0339(6) Uani 1 1 d .
H2 H 0.5797 1.0606 0.2841 0.041 Uiso 1 1 calc R
C3 C 0.7158(3) 0.96065(16) 0.31637(18) 0.0339(6) Uani 1 1 d .
H3 H 0.7674 0.9801 0.3765 0.041 Uiso 1 1 calc R
C4 C 0.7478(3) 0.88453(16) 0.27948(16) 0.0270(6) Uani 1 1 d .
C5 C 0.6732(2) 0.85219(15) 0.19280(15) 0.0235(5) Uani 1 1 d .
C6 C 0.5615(3) 0.89942(15) 0.13762(17) 0.0269(6) Uani 1 1 d .
H6 H 0.5092 0.8796 0.0778 0.032 Uiso 1 1 calc R
C7 C 0.7377(2) 0.77131(15) 0.18353(15) 0.0231(5) Uani 1 1 d .
C8 C 0.8429(3) 0.75881(15) 0.26257(16) 0.0254(6) Uani 1 1 d .
C9 C 0.9450(3) 0.68993(16) 0.29240(16) 0.0255(6) Uani 1 1 d .
C10 C 1.0835(3) 0.70927(18) 0.33294(18) 0.0343(6) Uani 1 1 d .
H10 H 1.1125 0.7680 0.3442 0.041 Uiso 1 1 calc R
C11 C 1.1788(3) 0.6426(2) 0.35680(18) 0.0407(7) Uani 1 1 d .
H11 H 1.2736 0.6560 0.3835 0.049 Uiso 1 1 calc R
C12 C 1.1383(3) 0.55742(19) 0.34238(19) 0.0395(7) Uani 1 1 d .
H12 H 1.2045 0.5122 0.3600 0.047 Uiso 1 1 calc R
C13 C 1.0003(3) 0.53769(17) 0.30204(19) 0.0377(7) Uani 1 1 d .
H13 H 0.9720 0.4788 0.2913 0.045 Uiso 1 1 calc R
C14 C 0.9038(3) 0.60353(16) 0.27742(17) 0.0304(6) Uani 1 1 d .
H14 H 0.8092 0.5898 0.2502 0.037 Uiso 1 1 calc R
C15 C 0.7939(2) 0.67570(16) 0.06691(15) 0.0246(6) Uani 1 1 d .
C16 C 0.9194(3) 0.72593(16) 0.07018(16) 0.0266(6) Uani 1 1 d .
C17 C 0.9181(3) 0.81465(18) 0.05582(17) 0.0355(6) Uani 1 1 d .
H17 H 0.8353 0.8467 0.0471 0.043 Uiso 1 1 calc R
C18 C 1.0379(4) 0.8566(2) 0.05418(19) 0.0497(8) Uani 1 1 d .
H18 H 1.0369 0.9173 0.0426 0.060 Uiso 1 1 calc R
C19 C 1.1580(3) 0.8105(3) 0.0694(2) 0.0575(10) Uani 1 1 d .
H19 H 1.2402 0.8396 0.0691 0.069 Uiso 1 1 calc R
C20 C 1.1605(3) 0.7221(3) 0.0850(2) 0.0539(9) Uani 1 1 d .
H20 H 1.2443 0.6907 0.0964 0.065 Uiso 1 1 calc R
C21 C 1.0410(3) 0.6797(2) 0.08414(18) 0.0401(7) Uani 1 1 d .
H21 H 1.0418 0.6186 0.0931 0.048 Uiso 1 1 calc R
C22 C 0.5611(2) 0.68138(15) 0.08350(16) 0.0238(5) Uani 1 1 d .
C23 C 0.4897(2) 0.65828(15) -0.01460(16) 0.0229(5) Uani 1 1 d .
C24 C 0.5102(3) 0.70566(17) -0.08795(17) 0.0289(6) Uani 1 1 d .
H24 H 0.5778 0.7502 -0.0761 0.035 Uiso 1 1 calc R
C25 C 0.4317(3) 0.68775(18) -0.17847(17) 0.0354(7) Uani 1 1 d .
H25 H 0.4441 0.7207 -0.2287 0.043 Uiso 1 1 calc R
C26 C 0.3354(3) 0.62183(19) -0.19510(18) 0.0389(7) Uani 1 1 d .
H26 H 0.2821 0.6092 -0.2571 0.047 Uiso 1 1 calc R
C27 C 0.3157(3) 0.57405(19) -0.12242(19) 0.0375(7) Uani 1 1 d .
H27 H 0.2496 0.5285 -0.1346 0.045 Uiso 1 1 calc R
C28 C 0.3920(3) 0.59254(16) -0.03233(17) 0.0298(6) Uani 1 1 d .
H28 H 0.3778 0.5602 0.0177 0.036 Uiso 1 1 calc R
N1 N 0.6963(2) 0.71589(12) 0.10458(13) 0.0230(5) Uani 1 1 d .
O1 O 0.85324(17) 0.82901(11) 0.32225(10) 0.0292(4) Uani 1 1 d .
O2 O 0.77252(18) 0.60361(11) 0.03435(12) 0.0328(4) Uani 1 1 d .
O3 O 0.50475(18) 0.67837(12) 0.14386(11) 0.0338(4) Uani 1 1 d .
Br1 Br 0.37665(3) 1.042103(19) 0.10276(2) 0.04650(13) Uani 1 1 d .

loop_
_atom_site_aniso_label
_atom_site_aniso_U_11
_atom_site_aniso_U_22
_atom_site_aniso_U_33
_atom_site_aniso_U_23
_atom_site_aniso_U_13
_atom_site_aniso_U_12
C1 0.0327(16) 0.0251(14) 0.0393(15) 0.0076(11) 0.0178(13) 0.0028(12)
C2 0.0431(18) 0.0248(14) 0.0398(15) -0.0025(12) 0.0213(14) 0.0026(13)
C3 0.0420(18) 0.0305(15) 0.0308(14) -0.0056(11) 0.0133(13) -0.0047(13)
C4 0.0296(15) 0.0235(13) 0.0290(13) 0.0007(10) 0.0106(12) -0.0021(11)
C5 0.0227(14) 0.0254(13) 0.0243(12) -0.0002(10) 0.0101(11) -0.0042(11)
C6 0.0278(15) 0.0251(14) 0.0308(13) -0.0002(10) 0.0132(12) -0.0031(11)
C7 0.0228(14) 0.0227(13) 0.0248(13) -0.0033(10) 0.0086(11) -0.0045(10)
C8 0.0286(15) 0.0229(13) 0.0261(13) -0.0023(10) 0.0105(12) -0.0037(11)
C9 0.0255(14) 0.0291(14) 0.0227(12) 0.0009(10) 0.0083(11) 0.0012(11)
C10 0.0301(16) 0.0354(16) 0.0362(15) 0.0004(12) 0.0079(13) -0.0030(13)
C11 0.0243(16) 0.057(2) 0.0394(15) 0.0027(14) 0.0065(13) 0.0058(14)
C12 0.0383(18) 0.0435(18) 0.0383(16) 0.0053(13) 0.0137(14) 0.0166(14)
C13 0.0436(19) 0.0269(15) 0.0412(16) 0.0001(11) 0.0103(14) 0.0021(13)
C14 0.0263(15) 0.0306(15) 0.0334(14) 0.0003(11) 0.0074(12) -0.0020(12)
C15 0.0237(14) 0.0263(14) 0.0229(12) -0.0001(10) 0.0054(11) 0.0030(11)
C16 0.0203(14) 0.0363(15) 0.0232(12) -0.0033(10) 0.0067(11) -0.0008(11)
C17 0.0371(17) 0.0394(17) 0.0337(14) -0.0019(12) 0.0161(13) -0.0060(13)
C18 0.060(2) 0.054(2) 0.0423(17) -0.0067(14) 0.0260(16) -0.0265(18)
C19 0.035(2) 0.101(3) 0.0417(17) -0.0186(18) 0.0204(15) -0.031(2)
C20 0.0252(17) 0.091(3) 0.0482(18) -0.0104(18) 0.0153(15) -0.0025(17)
C21 0.0290(16) 0.0516(19) 0.0414(16) -0.0035(13) 0.0132(13) 0.0041(14)
C22 0.0228(14) 0.0173(12) 0.0325(13) -0.0005(10) 0.0101(12) -0.0022(10)
C23 0.0179(13) 0.0236(13) 0.0272(12) -0.0004(10) 0.0067(10) 0.0032(11)
C24 0.0241(14) 0.0304(15) 0.0337(14) -0.0011(11) 0.0106(12) -0.0014(11)
C25 0.0353(17) 0.0437(17) 0.0276(14) 0.0044(12) 0.0098(12) 0.0096(14)
C26 0.0341(17) 0.0465(18) 0.0303(14) -0.0067(12) 0.0005(13) 0.0041(14)
C27 0.0338(17) 0.0329(15) 0.0407(16) -0.0092(12) 0.0030(13) -0.0052(13)
C28 0.0287(15) 0.0255(14) 0.0345(14) -0.0001(11) 0.0083(12) -0.0022(11)
N1 0.0189(11) 0.0241(11) 0.0267(10) -0.0053(8) 0.0075(9) -0.0009(9)
O1 0.0331(11) 0.0276(10) 0.0252(9) -0.0045(7) 0.0058(8) 0.0005(8)
O2 0.0310(11) 0.0279(10) 0.0405(10) -0.0091(8) 0.0121(9) 0.0004(8)
O3 0.0310(11) 0.0433(11) 0.0314(9) -0.0055(8) 0.0158(9) -0.0101(9)
Br1 0.0448(2) 0.0371(2) 0.0582(2) 0.00986(13) 0.01636(16) 0.01478(14)

loop_
_atom_type_symbol
_atom_type_description
_atom_type_scat_dispersion_real
_atom_type_scat_dispersion_imag
_atom_type_scat_source
C C 0.0033 0.0016 'International Tables Vol C Tables 4.2.6.8 and 6.1.1.4'
H H 0.0000 0.0000 'International Tables Vol C Tables 4.2.6.8 and 6.1.1.4'
N N 0.0061 0.0033 'International Tables Vol C Tables 4.2.6.8 and 6.1.1.4'
O O 0.0106 0.0060 'International Tables Vol C Tables 4.2.6.8 and 6.1.1.4'
Br Br -0.2901 2.4595 'International Tables Vol C Tables 4.2.6.8 and 6.1.1.4'

loop_
_geom_angle_atom_site_label_1
_geom_angle_atom_site_label_2
_geom_angle_atom_site_label_3
_geom_angle
C6 C1 C2 122.9(2)
C6 C1 Br1 118.5(2)
C2 C1 Br1 118.59(19)
C3 C2 C1 120.2(2)
C3 C2 H2 119.9
C1 C2 H2 119.9
C4 C3 C2 116.8(2)
C4 C3 H3 121.6
C2 C3 H3 121.6
O1 C4 C3 125.9(2)
O1 C4 C5 110.4(2)
C3 C4 C5 123.7(2)
C4 C5 C6 119.5(2)
C4 C5 C7 105.4(2)
C6 C5 C7 135.2(2)
C1 C6 C5 116.8(2)
C1 C6 H6 121.6
C5 C6 H6 121.6
C8 C7 N1 127.5(2)
C8 C7 C5 107.6(2)
N1 C7 C5 124.9(2)
C7 C8 O1 110.2(2)
C7 C8 C9 132.6(2)
O1 C8 C9 117.1(2)
C10 C9 C14 119.5(2)
C10 C9 C8 121.0(2)
C14 C9 C8 119.5(2)
C11 C10 C9 119.7(3)
C11 C10 H10 120.2
C9 C10 H10 120.2
C12 C11 C10 120.9(3)
C12 C11 H11 119.5
C10 C11 H11 119.5
C11 C12 C13 119.7(3)
C11 C12 H12 120.1
C13 C12 H12 120.1
C14 C13 C12 120.1(3)
C14 C13 H13 119.9
C12 C13 H13 119.9
C13 C14 C9 120.1(3)
C13 C14 H14 119.9
C9 C14 H14 119.9
O2 C15 N1 119.9(2)
O2 C15 C16 122.9(2)
N1 C15 C16 117.1(2)
C17 C16 C21 119.8(3)
C17 C16 C15 122.9(2)
C21 C16 C15 117.2(2)
C16 C17 C18 119.8(3)
C16 C17 H17 120.1
C18 C17 H17 120.1
C19 C18 C17 119.9(3)
C19 C18 H18 120.0
C17 C18 H18 120.0
C18 C19 C20 120.6(3)
C18 C19 H19 119.7
C20 C19 H19 119.7
C21 C20 C19 119.7(3)
C21 C20 H20 120.2
C19 C20 H20 120.2
C20 C21 C16 120.2(3)
C20 C21 H21 119.9
C16 C21 H21 119.9
O3 C22 N1 119.3(2)
O3 C22 C23 122.6(2)
N1 C22 C23 117.8(2)
C28 C23 C24 119.9(2)
C28 C23 C22 118.5(2)
C24 C23 C22 121.4(2)
C25 C24 C23 119.9(2)
C25 C24 H24 120.1
C23 C24 H24 120.1
C26 C25 C24 119.6(2)
C26 C25 H25 120.2
C24 C25 H25 120.2
C25 C26 C27 120.6(2)
C25 C26 H26 119.7
C27 C26 H26 119.7
C28 C27 C26 119.9(3)
C28 C27 H27 120.1
C26 C27 H27 120.1
C27 C28 C23 120.1(2)
C27 C28 H28 119.9
C23 C28 H28 119.9
C22 N1 C7 115.96(19)
C22 N1 C15 119.50(19)
C7 N1 C15 121.8(2)
C4 O1 C8 106.40(18)

loop_
_geom_bond_atom_site_label_1
_geom_bond_atom_site_label_2
_geom_bond_distance
C1 C6 1.383(3)
C1 C2 1.395(4)
C1 Br1 1.902(3)
C2 C3 1.380(4)
C2 H2 0.9500
C3 C4 1.376(3)
C3 H3 0.9500
C4 O1 1.372(3)
C4 C5 1.392(3)
C5 C6 1.395(3)
C5 C7 1.433(3)
C6 H6 0.9500
C7 C8 1.356(3)
C7 N1 1.422(3)
C8 O1 1.389(3)
C8 C9 1.458(3)
C9 C10 1.390(4)
C9 C14 1.392(3)
C10 C11 1.383(4)
C10 H10 0.9500
C11 C12 1.372(4)
C11 H11 0.9500
C12 C13 1.386(4)
C12 H12 0.9500
C13 C14 1.382(4)
C13 H13 0.9500
C14 H14 0.9500
C15 O2 1.206(3)
C15 N1 1.423(3)
C15 C16 1.479(3)
C16 C17 1.382(4)
C16 C21 1.387(4)
C17 C18 1.385(4)
C17 H17 0.9500
C18 C19 1.371(5)
C18 H18 0.9500
C19 C20 1.379(5)
C19 H19 0.9500
C20 C21 1.375(4)
C20 H20 0.9500
C21 H21 0.9500
C22 O3 1.211(3)
C22 N1 1.418(3)
C22 C23 1.482(3)
C23 C28 1.386(3)
C23 C24 1.390(3)
C24 C25 1.387(4)
C24 H24 0.9500
C25 C26 1.380(4)
C25 H25 0.9500
C26 C27 1.382(4)
C26 H26 0.9500
C27 C28 1.377(4)
C27 H27 0.9500
C28 H28 0.9500
